data_4322925
loop_
_publ_author_name
'Allan J. Canty'
'Hong Jin'
'Brian W. Skelton'
'Allan H. White'

_publ_contact_author
;
     A.J.Canty
     University of Tasmania
     Chemistry Department
     P.O.Box 252C
     Hobart, 7001
     Tasmania, Australia
;
_publ_contact_author_email Allan.Canty@utas.edu.au
_publ_contact_author_fax 036_2262_858
_publ_contact_author_phone 036_2262_162
_publ_section_title
;
 Oxidation of Complexes by (O2CPh)2 and (ER)2 (E = S, Se), Including
 Structures of Pd(CH2CH2CH2CH2)(SePh)2(bpy) (bpy = 2,2'-Bipyridine) and
 MMe2(SePh)2(L2) (M = Pd, Pt; L2= bpy, 1,10-Phenanthroline) and C...O and
 C...E Bond Formation at Palladium(IV)
;
_journal_name_full 'Inorganic Chemistry'
_journal_page_first 3975
_journal_page_last 3981
_journal_paper_doi 10.1021/ic9715005
_journal_volume 37
_journal_year 1998
_chemical_formula_analytical 'C26 H24 N2 Pd Se2'
_chemical_formula_sum 'C26 H24 N2 Pd Se2'
_chemical_formula_weight 628.81
_chemical_name_systematic '[Dimethyl(1,10-phenanthroline)bis( selenatophenolato)palladium(IV)]'
_space_group_IT_number 2
_symmetry_cell_setting triclinic
_symmetry_space_group_name_Hall '-P 1'
_symmetry_space_group_name_H-M 'P -1'
_atom_sites_solution_hydrogens diff_map
_atom_sites_solution_primary Patterson
_atom_sites_solution_secondary Fourier
_audit_creation_date 97-09-10
_audit_creation_method from_xtal_archive_file_using_CIFIO
_cell_angle_alpha 66.48(4)
_cell_angle_beta 85.99(4)
_cell_angle_gamma 81.64(4)
_cell_formula_units_Z 2
_cell_length_a 11.689(8)
_cell_length_b 11.108(5)
_cell_length_c 10.009(6)
_cell_measurement_reflns_used 14
_cell_measurement_temperature 293
_cell_measurement_theta_max 14.11
_cell_measurement_theta_min 12.10
_cell_volume 1178.9(13)
_computing_cell_refinement cad4
_computing_data_collection cad4
_computing_data_reduction xtal_DIFDAT_ABSORB_SORTRF_ADDREF
_computing_molecular_graphics xtal
_computing_publication_material xtal_BONDLA_CIFIO
_computing_structure_refinement xtal_CRYLSQ
_computing_structure_solution xtal
_diffrn_ambient_temperature 293
_diffrn_measurement_device CAD4
_diffrn_measurement_method 2theta/theta
_diffrn_radiation_monochromator graphite
_diffrn_radiation_source rotating_anode
_diffrn_radiation_type Mo_K
_diffrn_radiation_wavelength 0.71073
_diffrn_reflns_av_R_equivalents .077
_diffrn_reflns_av_sigmaI/netI .082
_diffrn_reflns_limit_h_max 12
_diffrn_reflns_limit_h_min -12
_diffrn_reflns_limit_k_max 12
_diffrn_reflns_limit_k_min -12
_diffrn_reflns_limit_l_max 10
_diffrn_reflns_limit_l_min -10
_diffrn_reflns_number 6534
_diffrn_reflns_reduction_process equatorial_monochr_Lp
_diffrn_reflns_theta_max 22.98
_diffrn_reflns_theta_min 1.76
_diffrn_standards_decay_% 75
_diffrn_standards_interval_time 3600sec
_diffrn_standards_number 14
_exptl_absorpt_coefficient_mu 3.89
_exptl_absorpt_correction_T_max 0.670
_exptl_absorpt_correction_T_min 0.295
_exptl_absorpt_correction_type analytical
_exptl_crystal_colour orange
_exptl_crystal_density_diffrn 1.772
_exptl_crystal_F_000 616
_exptl_crystal_size_max 0.25
_exptl_crystal_size_mid 0.20
_exptl_crystal_size_min 0.12
_refine_diff_density_max 2.292
_refine_diff_density_min -1.226
_refine_ls_abs_structure_details none
_refine_ls_abs_structure_Flack 0
_refine_ls_extinction_coef 830(230)
_refine_ls_extinction_expression Eq22_p292_"Cryst._Comp."_Munksgaard_1970
_refine_ls_extinction_method Zachariasen
_refine_ls_goodness_of_fit_all 1.438
_refine_ls_goodness_of_fit_obs 1.632
_refine_ls_hydrogen_treatment constr
_refine_ls_matrix_type atomblock
_refine_ls_number_constraints 0
_refine_ls_number_parameters 282
_refine_ls_number_reflns 2085
_refine_ls_number_restraints 0
_refine_ls_R_factor_all .083
_refine_ls_R_factor_obs .059
_refine_ls_shift/esd_max .068
_refine_ls_shift/esd_mean .005
_refine_ls_structure_factor_coef F
_refine_ls_weighting_scheme calc
_refine_ls_wR_factor_all .079
_refine_ls_wR_factor_obs .07
_reflns_d_resolution_high .91
_reflns_d_resolution_low 11.564
_reflns_limit_h_max 12
_reflns_limit_h_min 0
_reflns_limit_k_max 12
_reflns_limit_k_min -11
_reflns_limit_l_max 10
_reflns_limit_l_min -10
_reflns_number_observed 2085
_reflns_number_total 3274
_reflns_observed_criterion refl_observed_if_I_>_3.000_sigma(I)
_cod_data_source_file ic9715005_3.cif
_cod_data_source_block pdseph
_cod_depositor_comments
;
The following automatic conversions were performed:

'_refine_ls_hydrogen_treatment' value 'constrained' was replaced with
the value 'constr' as specified in the replacement file
'src/cod-tools/trunk/data/replacement-values/replacement_values.lst'.

Automatic conversion script
Id: cif_fix_values 5376 2017-05-30 11:51:03Z andrius 
;
_cod_original_cell_volume 1179(1)
_cod_original_sg_symbol_Hall -p_1
_cod_database_code 4322925

loop_
_symmetry_equiv_pos_as_xyz
+x,+y,+z
-x,-y,-z

loop_
_atom_site_aniso_label
_atom_site_aniso_U_11
_atom_site_aniso_U_22
_atom_site_aniso_U_33
_atom_site_aniso_U_12
_atom_site_aniso_U_13
_atom_site_aniso_U_23
Pd .0537(6) .0541(5) .0311(5) .0042(4) -.0108(4) -.0259(4)
Se1 .0804(9) .0505(7) .0496(8) .0063(6) -.0133(7) -.0269(6)
Se1' .1345(13) .0644(8) .0313(7) .0029(8) -.0117(8) -.0208(6)
C1 .076(9) .088(9) .067(9) .012(7) -.032(7) -.047(7)
C1' .075(9) .100(9) .045(7) .018(7) .002(7) -.040(7)
N1 .037(5) .056(5) .042(5) .010(4) -.014(4) -.026(4)
C2 .064(8) .070(7) .055(7) .005(6) -.009(6) -.031(6)
C3 .058(8) .085(8) .079(9) .015(7) .001(7) -.041(8)
C4 .066(8) .067(7) .049(7) .008(6) .012(6) -.024(6)
C5 .076(8) .046(6) .045(6) -.006(6) .009(6) -.025(5)
C6 .045(6) .046(6) .030(5) .006(5) -.013(5) -.016(5)
C7 .103(10) .062(7) .029(6) .009(7) -.009(6) -.028(5)
N1' .056(5) .046(5) .034(5) .006(4) -.015(4) -.019(4)
C2' .058(7) .055(6) .043(6) .001(6) -.001(6) -.016(5)
C3' .051(7) .057(7) .068(8) -.013(6) -.015(6) -.023(6)
C4' .080(8) .054(6) .054(7) -.011(6) -.034(7) -.018(6)
C5' .076(8) .033(5) .040(6) -.005(5) -.019(6) -.017(5)
C6' .060(7) .034(5) .028(5) .004(5) -.013(5) -.013(4)
C7' .111(10) .059(7) .055(7) .006(7) -.033(7) -.039(6)
C11 .066(7) .040(6) .037(6) .003(5) -.018(6) -.015(5)
C12 .075(8) .065(7) .056(7) .015(6) -.022(7) -.030(6)
C13 .110(10) .083(8) .052(8) .021(8) -.037(8) -.043(7)
C14 .148(14) .086(9) .043(8) -.018(9) .030(9) -.028(7)
C15 .114(12) .106(10) .062(9) -.037(9) .028(9) -.040(8)
C16 .083(9) .098(10) .058(8) -.022(8) .001(8) -.041(8)
C11' .089(9) .046(6) .030(6) .006(6) -.020(6) -.009(5)
C12' .080(9) .070(7) .049(7) .004(7) -.019(7) -.029(6)
C13' .081(9) .083(8) .049(8) .007(7) -.017(7) -.022(7)
C14' .092(10) .067(8) .050(7) -.007(7) .007(7) -.026(6)
C15' .098(10) .076(8) .048(8) -.030(7) -.013(8) -.026(7)
C16' .077(9) .080(8) .037(7) .001(7) -.011(6) -.024(6)

loop_
_atom_site_label
_atom_site_fract_x
_atom_site_fract_y
_atom_site_fract_z
_atom_site_U_iso_or_equiv
_atom_site_thermal_displace_type
_atom_site_calc_flag
_atom_site_calc_attached_atom
Pd .28899(7) .72338(7) .65228(8) .0441(8) Uani ? ?
Se1 .32166(11) .48978(10) .83329(13) .0588(12) Uani ? ?
Se1' .26848(14) .94673(12) .45069(13) .0772(14) Uani ? ?
C1 .1798(10) .6675(12) .5466(13) .072(13) Uani ? ?
C1' .4123(10) .6630(12) .5305(13) .073(13) Uani ? ?
N1 .1632(6) .7849(7) .7887(9) .044(8) Uani ? ?
C2 .0500(9) .7912(11) .7911(13) .062(12) Uani ? ?
C3 -.0226(10) .8194(12) .8926(14) .074(13) Uani ? ?
C4 .0258(9) .8479(10) .9982(12) .062(11) Uani ? ?
C5 .1417(10) .8461(9) .9971(12) .054(10) Uani ? ?
C6 .2098(8) .8156(9) .8913(10) .041(9) Uani ? ?
C7 .2001(10) .8759(10) 1.1013(11) .063(11) Uani ? ?
N1' .3954(7) .7840(7) .7816(8) .045(7) Uani ? ?
C2' .5089(9) .7872(10) .7732(12) .054(10) Uani ? ?
C3' .5674(9) .8186(10) .8712(13) .058(11) Uani ? ?
C4' .5084(10) .8477(10) .9745(12) .061(11) Uani ? ?
C5' .3887(9) .8479(8) .9883(11) .048(10) Uani ? ?
C6' .3334(8) .8162(8) .8845(10) .041(9) Uani ? ?
C7' .3180(11) .8786(10) 1.0948(13) .070(12) Uani ? ?
C11 .2655(9) .4959(9) 1.0154(11) .048(9) Uani ? ?
C12 .3387(10) .5162(11) 1.1061(13) .065(12) Uani ? ?
C13 .2958(11) .5159(12) 1.2377(13) .078(13) Uani ? ?
C14 .1882(13) .4973(12) 1.2795(13) .093(15) Uani ? ?
C15 .1127(13) .4770(13) 1.1888(15) .091(16) Uani ? ?
C16 .1560(11) .4760(12) 1.0605(13) .075(14) Uani ? ?
C11' .2415(10) 1.0653(9) .5479(11) .058(10) Uani ? ?
C12' .1290(10) 1.1145(11) .5743(12) .065(12) Uani ? ?
C13' .1092(11) 1.2035(12) .6376(13) .073(13) Uani ? ?
C14' .1993(11) 1.2426(11) .6836(13) .070(12) Uani ? ?
C15' .3122(11) 1.1960(11) .6606(12) .071(13) Uani ? ?
C16' .3332(10) 1.1068(11) .5906(12) .065(12) Uani ? ?
H1a .10128 .67654 .58152 .10500 Uiso ? ?
H1b .18190 .71493 .44509 .10500 Uiso ? ?
H1c .20152 .57645 .56372 .10500 Uiso ? ?
H1'a .39363 .70558 .42753 .10900 Uiso ? ?
H1'b .48670 .68996 .53846 .10900 Uiso ? ?
H1'c .42259 .57105 .55783 .10900 Uiso ? ?
H2 .01221 .76990 .71865 .07500 Uiso ? ?
H3 -.10612 .81660 .89207 .08400 Uiso ? ?
H4 -.02306 .87221 1.06750 .07200 Uiso ? ?
H7 .15571 .89330 1.17744 .07900 Uiso ? ?
H2' .55579 .76868 .69688 .07000 Uiso ? ?
H3' .65259 .81854 .86361 .07500 Uiso ? ?
H4' .55231 .86846 1.04042 .07500 Uiso ? ?
H7' .35593 .90404 1.16205 .08500 Uiso ? ?
H12 .41890 .53133 1.07533 .08600 Uiso ? ?
H13 .34719 .53148 1.30225 .09500 Uiso ? ?
H14 .16107 .49945 1.37233 .11400 Uiso ? ?
H15 .03160 .45817 1.21967 .12000 Uiso ? ?
H16 .10487 .46387 .99448 .09800 Uiso ? ?
H12' .06070 1.08292 .54956 .08400 Uiso ? ?
H13' .03168 1.24512 .64692 .08200 Uiso ? ?
H14' .18497 1.30256 .73479 .08100 Uiso ? ?
H15' .37757 1.22708 .68934 .09000 Uiso ? ?
H16' .41208 1.07225 .57172 .08000 Uiso ? ?

loop_
_atom_type_symbol
_atom_type_description
_atom_type_oxidation_number
_atom_type_number_in_cell
_atom_type_scat_dispersion_real
_atom_type_scat_dispersion_imag
_atom_type_scat_source
C ? 0 52 .002 .002 Int_Tables_Vol_IV_Tables_2.2B_and_2.3.1
O ? 0 0 .008 .006 Int_Tables_Vol_IV_Tables_2.2B_and_2.3.1
H ? 0 48 0 0 Int_Tables_Vol_IV_Tables_2.2B_and_2.3.1
Pd ? 0 2 -1.177 1.007 Int_Tables_Vol_IV_Tables_2.2B_and_2.3.1
Se ? 0 4 -.178 2.223 Int_Tables_Vol_IV_Tables_2.2B_and_2.3.1
N ? 0 4 .004 .003 Int_Tables_Vol_IV_Tables_2.2B_and_2.3.1

loop_
_diffrn_attenuator_code
_diffrn_attenuator_scale
1 19.14

loop_
_geom_angle_atom_site_label_1
_geom_angle_atom_site_label_2
_geom_angle_atom_site_label_3
_geom_angle
_geom_angle_site_symmetry_1
_geom_angle_site_symmetry_2
_geom_angle_site_symmetry_3
_geom_angle_publ_flag
Se1 Pd Se1' 173.27(6) . . . ?
Se1 Pd C1 88.7(3) . . . ?
Se1 Pd C1' 85.2(3) . . . ?
Se1 Pd N1 93.60(19) . . . ?
Se1 Pd N1' 90.22(18) . . . ?
Se1' Pd C1 88.7(3) . . . ?
Se1' Pd C1' 88.4(3) . . . ?
Se1' Pd N1 92.93(18) . . . ?
Se1' Pd N1' 92.84(18) . . . ?
C1 Pd C1' 83.8(5) . . . ?
C1 Pd N1 98.2(4) . . . ?
C1 Pd N1' 174.9(4) . . . ?
C1' Pd N1 177.6(4) . . . ?
C1' Pd N1' 101.1(5) . . . ?
N1 Pd N1' 76.8(3) . . . ?
Pd Se1 C11 105.2(3) . . . ?
Pd Se1' C11' 104.0(3) . . . ?
Pd C1 H1a 111.4(12) . . . ?
Pd C1 H1b 112.7(10) . . . ?
Pd C1 H1c 109.3(9) . . . ?
H1a C1 H1b 109.1(11) . . . ?
H1a C1 H1c 107.4(12) . . . ?
H1b C1 H1c 106.6(15) . . . ?
Pd C1' H1'a 110.9(8) . . . ?
Pd C1' H1'b 110.7(11) . . . ?
Pd C1' H1'c 112.9(8) . . . ?
H1'a C1' H1'b 105.3(10) . . . ?
H1'a C1' H1'c 108.6(15) . . . ?
H1'b C1' H1'c 108.1(10) . . . ?
Pd N1 C2 129.3(9) . . . ?
Pd N1 C6 114.5(6) . . . ?
C2 N1 C6 116.2(10) . . . ?
N1 C2 C3 124.8(13) . . . ?
N1 C2 H2 119.1(12) . . . ?
C3 C2 H2 116.0(11) . . . ?
C2 C3 C4 118.5(11) . . . ?
C2 C3 H3 120.6(15) . . . ?
C4 C3 H3 120.9(13) . . . ?
C3 C4 C5 118.5(12) . . . ?
C3 C4 H4 120.3(11) . . . ?
C5 C4 H4 121.1(13) . . . ?
C4 C5 C6 119.7(12) . . . ?
C4 C5 C7 122.7(11) . . . ?
C6 C5 C7 117.6(10) . . . ?
N1 C6 C5 122.2(9) . . . ?
N1 C6 C6' 116.6(9) . . . ?
C5 C6 C6' 121.2(10) . . . ?
C5 C7 C7' 121.8(11) . . . ?
C5 C7 H7 119.2(12) . . . ?
C7' C7 H7 119.1(13) . . . ?
Pd N1' C2' 128.3(8) . . . ?
Pd N1' C6' 112.8(7) . . . ?
C2' N1' C6' 118.9(10) . . . ?
N1' C2' C3' 122.2(11) . . . ?
N1' C2' H2' 120.9(12) . . . ?
C3' C2' H2' 116.9(10) . . . ?
C2' C3' C4' 119.7(11) . . . ?
C2' C3' H3' 120.5(12) . . . ?
C4' C3' H3' 119.8(14) . . . ?
C3' C4' C5' 121.0(13) . . . ?
C3' C4' H4' 117.1(12) . . . ?
C5' C4' H4' 121.9(12) . . . ?
C4' C5' C6' 116.8(10) . . . ?
C4' C5' C7' 125.1(12) . . . ?
C6' C5' C7' 118.1(10) . . . ?
C6 C6' N1' 118.8(10) . . . ?
C6 C6' C5' 119.9(9) . . . ?
N1' C6' C5' 121.3(9) . . . ?
C7 C7' C5' 121.4(12) . . . ?
C7 C7' H7' 121.1(12) . . . ?
C5' C7' H7' 117.5(12) . . . ?
Se1 C11 C12 120.5(8) . . . ?
Se1 C11 C16 120.8(10) . . . ?
C12 C11 C16 118.7(11) . . . ?
C11 C12 C13 118.5(11) . . . ?
C11 C12 H12 120.1(12) . . . ?
C13 C12 H12 121.4(14) . . . ?
C12 C13 C14 122.0(14) . . . ?
C12 C13 H13 119.0(12) . . . ?
C14 C13 H13 119.1(13) . . . ?
C13 C14 C15 120.3(13) . . . ?
C13 C14 H14 119.3(16) . . . ?
C15 C14 H14 120.4(15) . . . ?
C14 C15 C16 117.3(13) . . . ?
C14 C15 H15 122.1(14) . . . ?
C16 C15 H15 120.5(16) . . . ?
C11 C16 C15 123.2(14) . . . ?
C11 C16 H16 117.8(13) . . . ?
C15 C16 H16 118.9(13) . . . ?
Se1' C11' C12' 120.9(10) . . . ?
Se1' C11' C16' 120.4(9) . . . ?
C12' C11' C16' 118.6(12) . . . ?
C11' C12' C13' 121.2(12) . . . ?
C11' C12' H12' 120.7(13) . . . ?
C13' C12' H12' 118.1(11) . . . ?
C12' C13' C14' 120.6(12) . . . ?
C12' C13' H13' 121.6(14) . . . ?
C14' C13' H13' 117.7(14) . . . ?
C13' C14' C15' 120.2(13) . . . ?
C13' C14' H14' 120.7(12) . . . ?
C15' C14' H14' 119.1(13) . . . ?
C14' C15' C16' 119.3(13) . . . ?
C14' C15' H15' 120.6(14) . . . ?
C16' C15' H15' 120.0(12) . . . ?
C11' C16' C15' 119.9(11) . . . ?
C11' C16' H16' 118.4(13) . . . ?
C15' C16' H16' 121.6(13) . . . ?

loop_
_geom_bond_atom_site_label_1
_geom_bond_atom_site_label_2
_geom_bond_distance
_geom_bond_site_symmetry_1
_geom_bond_site_symmetry_2
_geom_bond_publ_flag
Pd Se1 2.4935(15) . . ?
Pd Se1' 2.4866(15) . . ?
Pd C1 2.019(15) . . ?
Pd C1' 2.034(13) . . ?
Pd N1 2.160(9) . . ?
Pd N1' 2.200(10) . . ?
Se1 C11 1.917(11) . . ?
Se1' C11' 1.907(13) . . ?
C1 H1a .965(12) . . ?
C1 H1b .940(12) . . ?
C1 H1c .954(13) . . ?
C1' H1'a .973(12) . . ?
C1' H1'b .978(13) . . ?
C1' H1'c .938(13) . . ?
N1 C2 1.314(13) . . ?
N1 C6 1.371(15) . . ?
C2 C3 1.381(19) . . ?
C2 H2 .994(14) . . ?
C3 C4 1.39(2) . . ?
C3 H3 .982(12) . . ?
C4 C5 1.351(16) . . ?
C4 H4 .964(13) . . ?
C5 C6 1.400(16) . . ?
C5 C7 1.451(19) . . ?
C6 C6' 1.443(14) . . ?
C7 C7' 1.379(18) . . ?
C7 H7 .959(12) . . ?
N1' C2' 1.328(13) . . ?
N1' C6' 1.352(14) . . ?
C2' C3' 1.41(2) . . ?
C2' H2' .981(12) . . ?
C3' C4' 1.324(18) . . ?
C3' H3' .994(11) . . ?
C4' C5' 1.396(16) . . ?
C4' H4' .977(14) . . ?
C5' C6' 1.440(17) . . ?
C5' C7' 1.421(17) . . ?
C7' H7' .980(14) . . ?
C11 C12 1.391(18) . . ?
C11 C16 1.347(16) . . ?
C12 C13 1.375(19) . . ?
C12 H12 .983(11) . . ?
C13 C14 1.32(2) . . ?
C13 H13 .991(15) . . ?
C14 C15 1.41(2) . . ?
C14 H14 .969(14) . . ?
C15 C16 1.35(2) . . ?
C15 H15 1.002(15) . . ?
C16 H16 .981(15) . . ?
C11' C12' 1.398(16) . . ?
C11' C16' 1.383(19) . . ?
C12' C13' 1.36(2) . . ?
C12' H12' 1.000(13) . . ?
C13' C14' 1.37(2) . . ?
C13' H13' .972(12) . . ?
C14' C15' 1.384(17) . . ?
C14' H14' .981(14) . . ?
C15' C16' 1.41(2) . . ?
C15' H15' .986(14) . . ?
C16' H16' .981(11) . . ?

loop_
_geom_contact_atom_site_label_1
_geom_contact_atom_site_label_2
_geom_contact_distance
_geom_contact_site_symmetry_1
_geom_contact_site_symmetry_2
_geom_contact_publ_flag
Pd C2 3.160(12) . . ?
Pd C6 3.000(11) . . ?
Pd C2' 3.198(12) . . ?
Pd C6' 2.995(12) . . ?
Pd C11 3.521(9) . . ?
Pd C11' 3.482(10) . . ?
Pd H1a 2.5358(16) . . ?
Pd H1b 2.5356(15) . . ?
Pd H1c 2.5024(13) . . ?
Pd H1'a 2.5486(15) . . ?
Pd H1'b 2.5488(16) . . ?
Pd H1'c 2.5490(12) . . ?
Pd H2 3.265(2) . . ?
Pd H2' 3.318(2) . . ?
Se1 C1 3.174(11) . . ?
Se1 C1' 3.082(11) . . ?
Se1 N1 3.400(8) . . ?
Se1 N1' 3.332(9) . . ?
Se1 C12 2.884(14) . . ?
Se1 C16 2.852(13) . . ?
Se1 H1c 2.871(2) . . ?
Se1 H1'c 2.7706(18) . . ?
Se1 H12 2.967(2) . . ?
Se1 H12 3.178(2) . 2_667 ?
Se1 H16 2.894(2) . . ?
Se1' C1 3.168(13) . . ?
Se1' C1' 3.167(12) . . ?
Se1' N1 3.376(8) . . ?
Se1' N1' 3.401(8) . . ?
Se1' C12' 2.887(13) . . ?
Se1' C16' 2.867(15) . . ?
Se1' H1b 2.922(2) . . ?
Se1' H1'a 2.9458(18) . . ?
Se1' H7' 3.187(2) . 1_554 ?
Se1' H12' 2.993(2) . . ?
Se1' H16' 2.923(2) . . ?
C1 C1' 2.706(17) . . ?
N1 C3 2.389(14) . . ?
N1 C4 2.800(15) . . ?
N1 C5 2.426(16) . . ?
N1 N1' 2.709(11) . . ?
N1 C6' 2.394(14) . . ?
N1 H2 1.996(9) . . ?
C2 C4 2.38(2) . . ?
C2 C5 2.70(2) . . ?
C2 C6 2.279(17) . . ?
C2 H3 2.062(11) . . ?
C3 C5 2.358(18) . . ?
C3 C6 2.709(15) . . ?
C3 H2 2.025(16) . . ?
C3 H4 2.055(16) . . ?
C4 C6 2.379(15) . . ?
C4 C7 2.459(18) . . ?
C4 H3 2.076(13) . . ?
C4 H7 2.665(14) . . ?
C5 C5' 2.885(16) . . ?
C5 C6' 2.476(15) . . ?
C5 C7' 2.473(19) . . ?
C5 H4 2.025(11) . . ?
C5 H7 2.093(13) . . ?
C6 C7 2.439(17) . . ?
C6 N1' 2.406(12) . . ?
C6 C5' 2.495(16) . . ?
C6 C7' 2.828(18) . . ?
C7 C5' 2.443(16) . . ?
C7 C6' 2.820(16) . . ?
C7 H4 2.662(13) . . ?
C7 H7' 2.063(13) . . ?
N1' C3' 2.397(15) . . ?
N1' C4' 2.774(17) . . ?
N1' C5' 2.434(15) . . ?
N1' H2' 2.015(8) . . ?
C2' C4' 2.36(2) . . ?
C2' C5' 2.742(16) . . ?
C2' C6' 2.307(14) . . ?
C2' H3' 2.096(12) . . ?
C3' C5' 2.368(15) . . ?
C3' C6' 2.732(15) . . ?
C3' H2' 2.049(14) . . ?
C3' H4' 1.971(14) . . ?
C4' C6' 2.416(17) . . ?
C4' C7' 2.500(17) . . ?
C4' H3' 2.011(12) . . ?
C4' H7' 2.690(12) . . ?
C5' H4' 2.085(11) . . ?
C5' H7' 2.065(12) . . ?
C6' C7' 2.453(18) . . ?
C7' H7 2.027(13) . . ?
C11 C13 2.377(19) . . ?
C11 C14 2.739(18) . . ?
C11 C15 2.373(17) . . ?
C11 H12 2.067(11) . . ?
C11 H16 2.002(11) . . ?
C12 C14 2.354(18) . . ?
C12 C15 2.756(19) . . ?
C12 C16 2.355(19) . . ?
C12 H13 2.047(14) . . ?
C13 C15 2.36(2) . . ?
C13 C16 2.69(2) . . ?
C13 H12 2.064(13) . . ?
C13 H14 1.980(13) . . ?
C14 C16 2.36(2) . . ?
C14 H13 1.996(16) . . ?
C14 H15 2.119(17) . . ?
C15 H14 2.076(17) . . ?
C15 H16 2.017(16) . . ?
C16 H15 2.050(13) . . ?
C11' C13' 2.402(18) . . ?
C11' C14' 2.780(19) . . ?
C11' C15' 2.42(2) . . ?
C11' H12' 2.093(12) . . ?
C11' H16' 2.041(12) . . ?
C12' C14' 2.37(2) . . ?
C12' C15' 2.76(2) . . ?
C12' C16' 2.391(17) . . ?
C12' H13' 2.043(13) . . ?
C13' C15' 2.386(18) . . ?
C13' C16' 2.765(17) . . ?
C13' H12' 2.031(16) . . ?
C13' H14' 2.050(16) . . ?
C14' C16' 2.413(18) . . ?
C14' H13' 2.012(13) . . ?
C14' H15' 2.069(13) . . ?
C15' H14' 2.049(13) . . ?
C15' H16' 2.100(13) . . ?
C16' H15' 2.088(14) . . ?
H1a H1b 1.5513(7) . . ?
H1a H1c 1.5462(6) . . ?
H1a H2 2.1600(8) . . ?
H1b H1c 1.5187(5) . . ?
H1'a H1'b 1.5513(7) . . ?
H1'a H1'c 1.5517(5) . . ?
H1'b H1'c 1.5514(6) . . ?
H1'b H2' 2.3285(9) . . ?
H2 H3 2.3171(10) . . ?
H3 H4 2.3845(10) . . ?
H7 H7' 2.3519(16) . . ?
H2' H3' 2.3571(10) . . ?
H3' H4' 2.2622(10) . . ?
H12 H13 2.3659(13) . . ?
H13 H14 2.2724(14) . . ?
H15 H16 2.3345(13) . . ?
H12' H13' 2.3427(9) . . ?
H13' H14' 2.3220(11) . . ?
H14' H15' 2.3645(14) . . ?

loop_
_geom_torsion_atom_site_label_1
_geom_torsion_atom_site_label_2
_geom_torsion_atom_site_label_3
_geom_torsion_atom_site_label_4
_geom_torsion
_geom_torsion_site_symmetry_1
_geom_torsion_site_symmetry_2
_geom_torsion_site_symmetry_3
_geom_torsion_site_symmetry_4
_geom_torsion_publ_flag
? ? ? ? ? ? ? ? ? ?

loop_
_reflns_scale_group_code
_reflns_scale_meas_F
1 .938701
